data_7226488
loop_
_publ_author_name
'Lifshits, Liubov M.'
'Budkina, Darya S.'
'Singh, Varun'
'Matveev, Sergey M.'
'Tarnovsky, Alexander N.'
'Klosterman, Jeremy K.'

_publ_section_title
;
 Solution-state photophysics of N-carbazolyl benzoate esters: dual
 emission and order of states in twisted push-pull chromophores.
;
_journal_issue 39
_journal_name_full 'Physical chemistry chemical physics : PCCP'
_journal_page_first 27671
_journal_page_last 27683
_journal_paper_doi 10.1039/c6cp04619c
_journal_volume 18
_journal_year 2016
_chemical_formula_sum 'C21 H17 N O2'
_chemical_formula_weight 315.36
_chemical_name_common CME
_chemical_name_systematic 'CPB 2'
_space_group_crystal_system monoclinic
_space_group_IT_number 14
_space_group_name_Hall '-P 2ybc'
_space_group_name_H-M_alt 'P 1 21/c 1'
_symmetry_space_group_name_Hall '-P 2ybc'
_symmetry_space_group_name_H-M 'P 1 21/c 1'
_atom_sites_solution_hydrogens geom
_audit_creation_method SHELXL-2014/7
_audit_update_record
;
2016-06-30 deposited with the CCDC.
2016-09-06 downloaded from the CCDC.
;
_cell_angle_alpha 90
_cell_angle_beta 99.9960(10)
_cell_angle_gamma 90
_cell_formula_units_Z 4
_cell_length_a 20.7631(5)
_cell_length_b 3.95300(10)
_cell_length_c 18.9724(4)
_cell_measurement_reflns_used 9783
_cell_measurement_temperature 100(2)
_cell_measurement_theta_max 72.1685
_cell_measurement_theta_min 4.3244
_cell_volume 1533.55(6)
_computing_cell_refinement 'SAINT V8.30C (Bruker, 2013)'
_computing_data_collection 'Apex2 v2014.11 (Bruker, 2014)'
_computing_data_reduction 'SAINT V8.30C (Bruker, 2013)'
_computing_molecular_graphics 'Mercury (Macrae et al., 2008)'
_computing_publication_material
;
Shelxtl (Bruker, 2013),
Publcif (westrip, 2010)
;
_computing_structure_refinement 'SHELXL-2014/7 (Sheldrick, 2014)'
_computing_structure_solution 'SHELXS-97 (Sheldrick, 2008)'
_diffrn_ambient_temperature 100(2)
_diffrn_measured_fraction_theta_full 1.000
_diffrn_measured_fraction_theta_max 0.987
_diffrn_measurement_device_type 'Bruker AXS D8 Quest ECO CMOS diffractometer'
_diffrn_measurement_method 'omega and phi scans'
_diffrn_radiation_monochromator graphite
_diffrn_radiation_type CuK\a
_diffrn_radiation_wavelength 1.54178
_diffrn_reflns_av_R_equivalents 0.0518
_diffrn_reflns_av_unetI/netI 0.0310
_diffrn_reflns_Laue_measured_fraction_full 1.000
_diffrn_reflns_Laue_measured_fraction_max 0.987
_diffrn_reflns_limit_h_max 25
_diffrn_reflns_limit_h_min -26
_diffrn_reflns_limit_k_max 4
_diffrn_reflns_limit_k_min -5
_diffrn_reflns_limit_l_max 23
_diffrn_reflns_limit_l_min -24
_diffrn_reflns_number 20952
_diffrn_reflns_point_group_measured_fraction_full 1.000
_diffrn_reflns_point_group_measured_fraction_max 0.987
_diffrn_reflns_theta_full 67.679
_diffrn_reflns_theta_max 79.282
_diffrn_reflns_theta_min 4.324
_diffrn_source 'I-mu-S microsource X-ray tube'
_exptl_absorpt_coefficient_mu 0.699
_exptl_absorpt_correction_T_max 0.7536
_exptl_absorpt_correction_T_min 0.6002
_exptl_absorpt_correction_type \^Omulti-scan\~O
_exptl_absorpt_process_details 'Apex v2014.11 (Bruker, 2014)'
_exptl_crystal_colour colourless
_exptl_crystal_density_diffrn 1.366
_exptl_crystal_description prism
_exptl_crystal_F_000 664
_exptl_crystal_preparation ', Luminescent'
_exptl_crystal_recrystallization_method 'Re-crystallisation from solvent: CH2Cl2/Hexanes'
_exptl_crystal_size_max 0.165
_exptl_crystal_size_mid 0.142
_exptl_crystal_size_min 0.124
_refine_diff_density_max 0.180
_refine_diff_density_min -0.318
_refine_diff_density_rms 0.053
_refine_ls_extinction_method none
_refine_ls_goodness_of_fit_ref 1.062
_refine_ls_hydrogen_treatment constr
_refine_ls_matrix_type full
_refine_ls_number_parameters 218
_refine_ls_number_reflns 3249
_refine_ls_number_restraints 0
_refine_ls_restrained_S_all 1.062
_refine_ls_R_factor_all 0.0548
_refine_ls_R_factor_gt 0.0423
_refine_ls_shift/su_max 0.001
_refine_ls_shift/su_mean 0.000
_refine_ls_structure_factor_coef Fsqd
_refine_ls_weighting_details 'w=1/[\s^2^(Fo^2^)+(0.0426P)^2^+0.7720P] where P=(Fo^2^+2Fc^2^)/3'
_refine_ls_weighting_scheme calc
_refine_ls_wR_factor_gt 0.0934
_refine_ls_wR_factor_ref 0.0995
_reflns_Friedel_coverage 0.000
_reflns_number_gt 2697
_reflns_number_total 3249
_reflns_threshold_expression 'I > 2\s(I)'
_cod_data_source_file c6cp04619c2.cif
_cod_data_source_block CME_P21c
_cod_depositor_comments
;Adding full bibliography for 7226487--7226488.cif.

 Adding full bibliography for 7226487--7226488.cif.
;
_cod_database_code 7226488
_shelx_shelxl_version_number 2014/7
_shelx_space_group_comment
;
The symmetry employed for this shelxl refinement is uniquely defined
by the following loop, which should always be used as a source of
symmetry information in preference to the above space-group names.
They are only intended as comments.
;

loop_
_space_group_symop_operation_xyz
'x, y, z'
'-x, y+1/2, -z+1/2'
'-x, -y, -z'
'x, -y-1/2, z-1/2'

loop_
_atom_site_label
_atom_site_type_symbol
_atom_site_fract_x
_atom_site_fract_y
_atom_site_fract_z
_atom_site_U_iso_or_equiv
_atom_site_adp_type
_atom_site_occupancy
_atom_site_site_symmetry_order
_atom_site_calc_flag
_atom_site_refinement_flags_posn
_atom_site_refinement_flags_adp
C1 C 0.19002(7) 1.0721(3) 0.53315(7) 0.0137(3) Uani 1 1 d . .
O1 O 0.48376(5) 0.4349(3) 0.63794(6) 0.0209(2) Uani 1 1 d . .
N1 N 0.22316(5) 0.9397(3) 0.48092(6) 0.0142(3) Uani 1 1 d . .
C2 C 0.21391(7) 1.1596(4) 0.60413(8) 0.0152(3) Uani 1 1 d . .
H2 H 0.2586 1.1275 0.6245 0.018 Uiso 1 1 calc R U
O2 O 0.38417(5) 0.3887(3) 0.66885(5) 0.0162(2) Uani 1 1 d . .
C3 C 0.17006(7) 1.2951(4) 0.64391(8) 0.0179(3) Uani 1 1 d . .
H3 H 0.1852 1.3588 0.6922 0.021 Uiso 1 1 calc R U
C4 C 0.10404(7) 1.3400(4) 0.61447(8) 0.0202(3) Uani 1 1 d . .
H4 H 0.0750 1.4315 0.6431 0.024 Uiso 1 1 calc R U
C5 C 0.08061(7) 1.2526(4) 0.54410(8) 0.0179(3) Uani 1 1 d . .
H5 H 0.0357 1.2829 0.5243 0.022 Uiso 1 1 calc R U
C6 C 0.12380(7) 1.1192(4) 0.50243(8) 0.0147(3) Uani 1 1 d . .
C7 C 0.11606(7) 1.0059(4) 0.42905(8) 0.0147(3) Uani 1 1 d . .
C8 C 0.06242(7) 0.9839(4) 0.37354(8) 0.0183(3) Uani 1 1 d . .
H8 H 0.0206 1.0614 0.3802 0.022 Uiso 1 1 calc R U
C9 C 0.07106(7) 0.8475(4) 0.30868(8) 0.0198(3) Uani 1 1 d . .
H9 H 0.0349 0.8324 0.2705 0.024 Uiso 1 1 calc R U
C10 C 0.13250(7) 0.7315(4) 0.29878(8) 0.0188(3) Uani 1 1 d . .
H10 H 0.1372 0.6353 0.2541 0.023 Uiso 1 1 calc R U
C11 C 0.18673(7) 0.7539(4) 0.35278(8) 0.0164(3) Uani 1 1 d . .
H11 H 0.2284 0.6754 0.3458 0.020 Uiso 1 1 calc R U
C12 C 0.17794(7) 0.8954(4) 0.41760(7) 0.0142(3) Uani 1 1 d . .
C13 C 0.29138(6) 0.8800(4) 0.48964(7) 0.0132(3) Uani 1 1 d . .
C14 C 0.32715(7) 0.9933(4) 0.43855(8) 0.0152(3) Uani 1 1 d . .
H14 H 0.3057 1.1095 0.3972 0.018 Uiso 1 1 calc R U
C15 C 0.39425(7) 0.9364(4) 0.44802(7) 0.0157(3) Uani 1 1 d . .
H15 H 0.4184 1.0099 0.4126 0.019 Uiso 1 1 calc R U
C16 C 0.42606(7) 0.7724(4) 0.50900(8) 0.0146(3) Uani 1 1 d . .
H16 H 0.4719 0.7360 0.5157 0.018 Uiso 1 1 calc R U
C17 C 0.39034(7) 0.6617(4) 0.56033(7) 0.0138(3) Uani 1 1 d . .
C18 C 0.32300(6) 0.7128(4) 0.55043(7) 0.0132(3) Uani 1 1 d . .
H18 H 0.2987 0.6336 0.5852 0.016 Uiso 1 1 calc R U
C19 C 0.42543(7) 0.4846(4) 0.62513(7) 0.0140(3) Uani 1 1 d . .
C20 C 0.41337(7) 0.2253(4) 0.73541(8) 0.0182(3) Uani 1 1 d . .
H20A H 0.4397 0.3897 0.7676 0.022 Uiso 1 1 calc R U
H20B H 0.4422 0.0376 0.7258 0.022 Uiso 1 1 calc R U
C21 C 0.35809(7) 0.0922(4) 0.76921(8) 0.0209(3) Uani 1 1 d . .
H21A H 0.3339 -0.0791 0.7379 0.031 Uiso 1 1 calc R U
H21B H 0.3287 0.2786 0.7761 0.031 Uiso 1 1 calc R U
H21C H 0.3757 -0.0095 0.8157 0.031 Uiso 1 1 calc R U

loop_
_atom_site_aniso_label
_atom_site_aniso_U_11
_atom_site_aniso_U_22
_atom_site_aniso_U_33
_atom_site_aniso_U_23
_atom_site_aniso_U_13
_atom_site_aniso_U_12
C1 0.0136(7) 0.0119(7) 0.0166(7) 0.0025(6) 0.0055(5) 0.0002(5)
O1 0.0130(5) 0.0276(6) 0.0209(6) -0.0002(5) -0.0005(4) 0.0028(4)
N1 0.0121(6) 0.0187(6) 0.0116(6) 0.0009(5) 0.0016(4) 0.0019(5)
C2 0.0143(6) 0.0153(7) 0.0163(7) 0.0018(6) 0.0031(5) -0.0001(5)
O2 0.0149(5) 0.0194(5) 0.0136(5) 0.0032(4) 0.0004(4) 0.0027(4)
C3 0.0213(7) 0.0166(7) 0.0166(7) -0.0012(6) 0.0061(6) -0.0015(6)
C4 0.0202(7) 0.0188(8) 0.0240(8) -0.0005(6) 0.0108(6) 0.0021(6)
C5 0.0135(6) 0.0175(7) 0.0232(8) 0.0036(6) 0.0045(6) 0.0025(6)
C6 0.0139(7) 0.0133(7) 0.0168(7) 0.0034(6) 0.0028(5) -0.0010(5)
C7 0.0146(7) 0.0123(7) 0.0172(7) 0.0036(5) 0.0029(5) 0.0000(5)
C8 0.0131(7) 0.0190(7) 0.0223(8) 0.0042(6) 0.0013(6) -0.0001(6)
C9 0.0182(7) 0.0196(8) 0.0190(8) 0.0034(6) -0.0047(6) -0.0038(6)
C10 0.0241(7) 0.0159(7) 0.0158(7) 0.0007(6) 0.0015(6) -0.0039(6)
C11 0.0173(7) 0.0152(7) 0.0170(7) 0.0005(6) 0.0036(6) 0.0005(6)
C12 0.0136(6) 0.0130(7) 0.0151(7) 0.0042(5) 0.0000(5) -0.0004(5)
C13 0.0120(6) 0.0121(7) 0.0155(7) -0.0021(5) 0.0024(5) -0.0001(5)
C14 0.0173(7) 0.0144(7) 0.0137(7) -0.0002(5) 0.0025(5) 0.0002(6)
C15 0.0170(7) 0.0161(7) 0.0153(7) -0.0017(6) 0.0063(6) -0.0019(6)
C16 0.0117(6) 0.0152(7) 0.0173(7) -0.0041(6) 0.0034(5) -0.0004(5)
C17 0.0141(6) 0.0119(7) 0.0150(7) -0.0036(5) 0.0012(5) -0.0012(5)
C18 0.0131(6) 0.0134(7) 0.0134(7) -0.0008(5) 0.0027(5) -0.0012(5)
C19 0.0128(7) 0.0136(7) 0.0150(7) -0.0047(5) 0.0014(5) -0.0007(5)
C20 0.0195(7) 0.0186(7) 0.0146(7) 0.0023(6) -0.0024(6) 0.0034(6)
C21 0.0251(8) 0.0205(8) 0.0168(7) 0.0024(6) 0.0029(6) 0.0024(6)

loop_
_atom_type_symbol
_atom_type_description
_atom_type_scat_dispersion_real
_atom_type_scat_dispersion_imag
_atom_type_scat_source
C C 0.0181 0.0091 'International Tables Vol C Tables 4.2.6.8 and 6.1.1.4'
H H 0.0000 0.0000 'International Tables Vol C Tables 4.2.6.8 and 6.1.1.4'
N N 0.0311 0.0180 'International Tables Vol C Tables 4.2.6.8 and 6.1.1.4'
O O 0.0492 0.0322 'International Tables Vol C Tables 4.2.6.8 and 6.1.1.4'

loop_
_geom_angle_atom_site_label_1
_geom_angle_atom_site_label_2
_geom_angle_atom_site_label_3
_geom_angle
C2 C1 N1 129.70(13)
C2 C1 C6 121.61(12)
N1 C1 C6 108.67(12)
C12 N1 C1 108.34(11)
C12 N1 C13 125.91(11)
C1 N1 C13 125.66(12)
C3 C2 C1 117.64(13)
C19 O2 C20 116.51(11)
C2 C3 C4 121.46(14)
C5 C4 C3 120.66(13)
C4 C5 C6 119.17(13)
C5 C6 C1 119.44(13)
C5 C6 C7 133.40(13)
C1 C6 C7 107.15(12)
C8 C7 C12 119.58(13)
C8 C7 C6 133.38(13)
C12 C7 C6 107.03(12)
C9 C8 C7 119.04(13)
C8 C9 C10 120.63(14)
C11 C10 C9 121.48(14)
C10 C11 C12 117.65(13)
C11 C12 N1 129.55(13)
C11 C12 C7 121.59(13)
N1 C12 C7 108.80(12)
C18 C13 C14 119.85(13)
C18 C13 N1 119.62(12)
C14 C13 N1 120.52(13)
C15 C14 C13 120.04(13)
C16 C15 C14 120.23(13)
C15 C16 C17 119.67(13)
C18 C17 C16 120.25(13)
C18 C17 C19 120.99(12)
C16 C17 C19 118.75(12)
C13 C18 C17 119.94(13)
O1 C19 O2 123.55(13)
O1 C19 C17 124.83(13)
O2 C19 C17 111.62(11)
O2 C20 C21 106.96(11)

loop_
_geom_bond_atom_site_label_1
_geom_bond_atom_site_label_2
_geom_bond_distance
C1 C2 1.395(2)
C1 N1 1.4020(17)
C1 C6 1.4095(19)
O1 C19 1.2092(17)
N1 C12 1.4014(18)
N1 C13 1.4173(17)
C2 C3 1.387(2)
O2 C19 1.3463(16)
O2 C20 1.4539(17)
C3 C4 1.399(2)
C4 C5 1.383(2)
C5 C6 1.398(2)
C6 C7 1.445(2)
C7 C8 1.396(2)
C7 C12 1.4090(19)
C8 C9 1.383(2)
C9 C10 1.398(2)
C10 C11 1.387(2)
C11 C12 1.392(2)
C13 C18 1.3910(19)
C13 C14 1.3934(19)
C14 C15 1.392(2)
C15 C16 1.389(2)
C16 C17 1.3930(19)
C17 C18 1.3928(19)
C17 C19 1.490(2)
C20 C21 1.504(2)
